data_4111198
loop_
_publ_author_name
'William J. Evans'
'Timothy M. Champagne'
'Joseph W. Ziller'
'Nikolas Kaltsoyannis'

_publ_section_title
;
 Planar Trimethylenemethane Dianion Chemistry of Lanthanide Metallocenes:
 Synthesis, Structure, Density Functional Theory Analysis, and Reactivity
 of [(C5Me5)2Ln]2[\m-\h3:\h3-C(CH2)3] Complexes
;
_journal_name_full 'Journal of the American Chemical Society'
_journal_page_first 16178
_journal_page_last 16189
_journal_paper_doi 10.1021/ja0645988
_journal_volume 128
_journal_year 2006
_chemical_formula_sum 'C50 H78 Y2'
_chemical_formula_weight 856.94
_chemical_name_systematic
; 
 ? 
;
_space_group_IT_number 2
_symmetry_cell_setting triclinic
_symmetry_space_group_name_Hall '-P 1'
_symmetry_space_group_name_H-M 'P -1'
_atom_sites_solution_hydrogens geom
_atom_sites_solution_primary direct
_atom_sites_solution_secondary difmap
_audit_creation_method SHELXTL
_cell_angle_alpha 78.893(3)
_cell_angle_beta 74.856(3)
_cell_angle_gamma 76.397(2)
_cell_formula_units_Z 2
_cell_length_a 10.9985(16)
_cell_length_b 14.343(2)
_cell_length_c 15.421(2)
_cell_measurement_temperature 163(2)
_cell_volume 2259.9(5)
_computing_cell_refinement 'Bruker SMART/SAINT'
_computing_data_collection 'Bruker SMART'
_computing_data_reduction 'Bruker SAINT'
_computing_molecular_graphics 'Bruker SHELXTL'
_computing_publication_material 'Bruker SHELXTL'
_computing_structure_refinement 'Bruker SHELXTL'
_computing_structure_solution 'Bruker SHELXTL'
_diffrn_ambient_temperature 163(2)
_diffrn_measured_fraction_theta_full 0.996
_diffrn_measured_fraction_theta_max 0.996
_diffrn_measurement_device_type 'CCD area detector'
_diffrn_measurement_method 'phi and omega scans'
_diffrn_radiation_monochromator graphite
_diffrn_radiation_source 'normal-focus sealed tube'
_diffrn_radiation_type MoK\a
_diffrn_radiation_wavelength 0.71073
_diffrn_reflns_av_R_equivalents 0.0356
_diffrn_reflns_av_sigmaI/netI 0.0450
_diffrn_reflns_limit_h_max 13
_diffrn_reflns_limit_h_min -13
_diffrn_reflns_limit_k_max 17
_diffrn_reflns_limit_k_min -17
_diffrn_reflns_limit_l_max 19
_diffrn_reflns_limit_l_min -19
_diffrn_reflns_number 22177
_diffrn_reflns_theta_full 26.37
_diffrn_reflns_theta_max 26.37
_diffrn_reflns_theta_min 1.87
_diffrn_standards_decay_% '< 1.0'
_diffrn_standards_interval_count 'initial 50 frames recollected'
_diffrn_standards_number '50 frames'
_exptl_absorpt_coefficient_mu 2.586
_exptl_absorpt_correction_T_max 0.7820
_exptl_absorpt_correction_T_min 0.5109
_exptl_absorpt_correction_type multi-scan
_exptl_absorpt_process_details 'Bruker SADABS'
_exptl_crystal_colour yellow
_exptl_crystal_density_diffrn 1.259
_exptl_crystal_density_meas ?
_exptl_crystal_description plate
_exptl_crystal_F_000 912
_exptl_crystal_size_max 0.30
_exptl_crystal_size_mid 0.21
_exptl_crystal_size_min 0.10
_refine_diff_density_max 2.325
_refine_diff_density_min -0.708
_refine_diff_density_rms 0.128
_refine_ls_extinction_method none
_refine_ls_goodness_of_fit_ref 1.052
_refine_ls_hydrogen_treatment constr
_refine_ls_matrix_type full
_refine_ls_number_parameters 507
_refine_ls_number_reflns 9203
_refine_ls_number_restraints 6
_refine_ls_restrained_S_all 1.052
_refine_ls_R_factor_all 0.0683
_refine_ls_R_factor_gt 0.0512
_refine_ls_shift/su_max 0.074
_refine_ls_shift/su_mean 0.001
_refine_ls_structure_factor_coef Fsqd
_refine_ls_weighting_details 'calc w=1/[\s^2^(Fo^2^)+(0.0954P)^2^+5.7322P] where P=(Fo^2^+2Fc^2^)/3'
_refine_ls_weighting_scheme calc
_refine_ls_wR_factor_gt 0.1520
_refine_ls_wR_factor_ref 0.1656
_reflns_number_gt 7287
_reflns_number_total 9203
_reflns_threshold_expression >2sigma(I)
_cod_data_source_file ja0645988si20060706_023754_4.cif
_cod_data_source_block tmc47
_cod_depositor_comments
;
The following automatic conversions were performed:

'_exptl_crystal_density_meas' value 'n/a' was changed to '?' - the
value is perceived as not measured.

Automatic conversion script
Id: cif_fix_values 3008 2015-01-20 13:52:24Z robertas 
;
_cod_original_cell_volume 2259.9(6)
_cod_database_code 4111198

loop_
_symmetry_equiv_pos_as_xyz
'x, y, z'
'-x, -y, -z'

loop_
_atom_site_label
_atom_site_type_symbol
_atom_site_fract_x
_atom_site_fract_y
_atom_site_fract_z
_atom_site_U_iso_or_equiv
_atom_site_adp_type
_atom_site_occupancy
_atom_site_symmetry_multiplicity
_atom_site_calc_flag
_atom_site_refinement_flags
Y1 Y 0.32277(3) 0.76527(3) 0.95445(3) 0.01500(12) Uani 1 1 d .
Y2 Y 0.27119(4) 0.77061(3) 0.62988(3) 0.01733(12) Uani 1 1 d .
C1 C 0.5051(6) 0.8709(4) 0.8657(4) 0.0436(13) Uani 1 1 d .
C2 C 0.5664(6) 0.7918(4) 0.9202(4) 0.0421(13) Uani 1 1 d .
C3 C 0.5116(6) 0.8028(4) 1.0126(4) 0.0428(13) Uani 1 1 d .
C4 C 0.4151(6) 0.8896(5) 1.0153(4) 0.0458(14) Uani 1 1 d .
C5 C 0.4096(6) 0.9293(4) 0.9251(5) 0.0469(14) Uani 1 1 d .
C6 C 0.5510(7) 0.8983(5) 0.7649(5) 0.0568(17) Uani 1 1 d .
H6A H 0.6293 0.9247 0.7530 0.085 Uiso 1 1 calc R
H6B H 0.4842 0.9472 0.7416 0.085 Uiso 1 1 calc R
H6C H 0.5695 0.8407 0.7347 0.085 Uiso 1 1 calc R
C7 C 0.6826(6) 0.7169(5) 0.8867(5) 0.0520(16) Uani 1 1 d .
H7A H 0.6844 0.7088 0.8247 0.078 Uiso 1 1 calc R
H7B H 0.6781 0.6550 0.9264 0.078 Uiso 1 1 calc R
H7C H 0.7607 0.7383 0.8873 0.078 Uiso 1 1 calc R
C8 C 0.5654(7) 0.7429(6) 1.0897(5) 0.0582(17) Uani 1 1 d .
H8A H 0.5445 0.6783 1.1004 0.087 Uiso 1 1 calc R
H8B H 0.5281 0.7740 1.1445 0.087 Uiso 1 1 calc R
H8C H 0.6589 0.7371 1.0747 0.087 Uiso 1 1 calc R
C9 C 0.3479(7) 0.9423(6) 1.0961(5) 0.063(2) Uani 1 1 d .
H9A H 0.3665 1.0077 1.0837 0.095 Uiso 1 1 calc R
H9B H 0.3786 0.9068 1.1497 0.095 Uiso 1 1 calc R
H9C H 0.2551 0.9464 1.1071 0.095 Uiso 1 1 calc R
C10 C 0.3249(7) 1.0234(5) 0.8974(6) 0.066(2) Uani 1 1 d .
H10A H 0.3736 1.0597 0.8447 0.099 Uiso 1 1 calc R
H10B H 0.2956 1.0617 0.9478 0.099 Uiso 1 1 calc R
H10C H 0.2505 1.0100 0.8818 0.099 Uiso 1 1 calc R
C11 C 0.1750(6) 0.6348(4) 1.0306(4) 0.0440(13) Uani 1 1 d .
C12 C 0.2522(6) 0.6335(4) 1.0917(4) 0.0428(13) Uani 1 1 d .
C13 C 0.2117(5) 0.7215(4) 1.1280(4) 0.0428(13) Uani 1 1 d .
C14 C 0.1133(6) 0.7798(4) 1.0871(4) 0.0422(13) Uani 1 1 d .
C15 C 0.0905(5) 0.7249(4) 1.0281(4) 0.0428(13) Uani 1 1 d .
C16 C 0.1680(7) 0.5474(5) 0.9922(5) 0.0570(17) Uani 1 1 d .
H16A H 0.1272 0.5021 1.0409 0.086 Uiso 1 1 calc R
H16B H 0.2550 0.5153 0.9649 0.086 Uiso 1 1 calc R
H16C H 0.1174 0.5681 0.9457 0.086 Uiso 1 1 calc R
C17 C 0.3512(7) 0.5473(5) 1.1201(5) 0.0591(17) Uani 1 1 d .
H17A H 0.3937 0.5657 1.1610 0.089 Uiso 1 1 calc R
H17B H 0.4153 0.5274 1.0662 0.089 Uiso 1 1 calc R
H17C H 0.3085 0.4934 1.1515 0.089 Uiso 1 1 calc R
C18 C 0.2465(7) 0.7395(6) 1.2112(4) 0.0593(18) Uani 1 1 d .
H18A H 0.2056 0.6995 1.2649 0.089 Uiso 1 1 calc R
H18B H 0.2165 0.8080 1.2187 0.089 Uiso 1 1 calc R
H18C H 0.3399 0.7226 1.2039 0.089 Uiso 1 1 calc R
C19 C 0.0321(7) 0.8737(5) 1.1126(5) 0.0597(18) Uani 1 1 d .
H19A H -0.0552 0.8643 1.1427 0.090 Uiso 1 1 calc R
H19B H 0.0297 0.9213 1.0578 0.090 Uiso 1 1 calc R
H19C H 0.0684 0.8972 1.1539 0.090 Uiso 1 1 calc R
C20 C -0.0230(6) 0.7531(6) 0.9841(5) 0.0570(17) Uani 1 1 d .
H20A H -0.0071 0.7155 0.9342 0.085 Uiso 1 1 calc R
H20B H -0.0351 0.8223 0.9606 0.085 Uiso 1 1 calc R
H20C H -0.1004 0.7396 1.0292 0.085 Uiso 1 1 calc R
C21 C 0.0282(5) 0.8287(4) 0.6143(4) 0.0415(13) Uani 1 1 d .
C22 C 0.1028(6) 0.8546(4) 0.5276(4) 0.0430(13) Uani 1 1 d .
C23 C 0.1664(6) 0.9290(4) 0.5331(4) 0.0425(13) Uani 1 1 d .
C24 C 0.1285(6) 0.9486(4) 0.6235(4) 0.0407(13) Uani 1 1 d .
C25 C 0.0407(5) 0.8887(4) 0.6737(4) 0.0416(13) Uani 1 1 d .
C26 C -0.0621(6) 0.7582(5) 0.6386(5) 0.0528(16) Uani 1 1 d .
H26A H -0.1495 0.7937 0.6371 0.079 Uiso 1 1 calc R
H26B H -0.0605 0.7232 0.6996 0.079 Uiso 1 1 calc R
H26C H -0.0349 0.7119 0.5948 0.079 Uiso 1 1 calc R
C27 C 0.0914(7) 0.8238(5) 0.4424(5) 0.0587(18) Uani 1 1 d .
H27A H 0.1386 0.7571 0.4380 0.088 Uiso 1 1 calc R
H27B H 0.1274 0.8670 0.3895 0.088 Uiso 1 1 calc R
H27C H 0.0007 0.8271 0.4444 0.088 Uiso 1 1 calc R
C28 C 0.2410(7) 0.9885(5) 0.4551(5) 0.0554(16) Uani 1 1 d .
H28A H 0.2036 1.0575 0.4570 0.083 Uiso 1 1 calc R
H28B H 0.2372 0.9708 0.3977 0.083 Uiso 1 1 calc R
H28C H 0.3307 0.9762 0.4598 0.083 Uiso 1 1 calc R
C29 C 0.1689(7) 1.0251(4) 0.6587(5) 0.0564(17) Uani 1 1 d .
H29A H 0.2589 1.0276 0.6297 0.085 Uiso 1 1 calc R
H29B H 0.1593 1.0091 0.7245 0.085 Uiso 1 1 calc R
H29C H 0.1148 1.0883 0.6447 0.085 Uiso 1 1 calc R
C30 C -0.0437(6) 0.8998(5) 0.7663(4) 0.0519(15) Uani 1 1 d .
H30A H 0.0017 0.9229 0.8023 0.078 Uiso 1 1 calc R
H30B H -0.0650 0.8371 0.7963 0.078 Uiso 1 1 calc R
H30C H -0.1228 0.9468 0.7606 0.078 Uiso 1 1 calc R
C31 C 0.5160(5) 0.6721(4) 0.5946(4) 0.0405(12) Uani 1 1 d .
C32 C 0.4364(5) 0.6060(4) 0.5963(4) 0.0414(13) Uani 1 1 d .
C33 C 0.3766(5) 0.6392(4) 0.5212(4) 0.0412(13) Uani 1 1 d .
C34 C 0.4213(6) 0.7232(4) 0.4729(4) 0.0423(13) Uani 1 1 d .
C35 C 0.5032(6) 0.7464(4) 0.5205(4) 0.0421(13) Uani 1 1 d .
C36 C 0.6208(6) 0.6538(5) 0.6447(5) 0.0522(15) Uani 1 1 d .
H36A H 0.7039 0.6343 0.6036 0.078 Uiso 1 1 calc R
H36B H 0.6068 0.6019 0.6957 0.078 Uiso 1 1 calc R
H36C H 0.6204 0.7130 0.6676 0.078 Uiso 1 1 calc R
C37 C 0.4283(7) 0.5115(4) 0.6576(5) 0.0515(15) Uani 1 1 d .
H37A H 0.3385 0.5104 0.6882 0.077 Uiso 1 1 calc R
H37B H 0.4789 0.5047 0.7030 0.077 Uiso 1 1 calc R
H37C H 0.4623 0.4579 0.6216 0.077 Uiso 1 1 calc R
C38 C 0.2913(6) 0.5848(5) 0.4959(5) 0.0502(15) Uani 1 1 d .
H38A H 0.2054 0.5964 0.5357 0.075 Uiso 1 1 calc R
H38B H 0.3280 0.5153 0.5028 0.075 Uiso 1 1 calc R
H38C H 0.2854 0.6075 0.4327 0.075 Uiso 1 1 calc R
C39 C 0.4128(6) 0.7679(5) 0.3773(4) 0.0536(16) Uani 1 1 d .
H39A H 0.4864 0.7364 0.3344 0.080 Uiso 1 1 calc R
H39B H 0.4136 0.8372 0.3697 0.080 Uiso 1 1 calc R
H39C H 0.3330 0.7593 0.3656 0.080 Uiso 1 1 calc R
C40 C 0.5796(6) 0.8267(5) 0.4894(5) 0.0563(17) Uani 1 1 d .
H40A H 0.5438 0.8770 0.5291 0.085 Uiso 1 1 calc R
H40B H 0.5749 0.8549 0.4269 0.085 Uiso 1 1 calc R
H40C H 0.6694 0.8002 0.4920 0.085 Uiso 1 1 calc R
C41 C 0.2928(5) 0.7108(4) 0.8031(4) 0.0387(12) Uani 1 1 d .
C42 C 0.3985(6) 0.6540(4) 0.8389(4) 0.0446(13) Uani 1 1 d D
H42A H 0.407(6) 0.5849(7) 0.846(4) 0.053 Uiso 1 1 d D
H42B H 0.456(5) 0.696(4) 0.805(4) 0.053 Uiso 1 1 d D
C43 C 0.2009(6) 0.6693(4) 0.7779(4) 0.0411(13) Uani 1 1 d D
H43A H 0.211(6) 0.6002(7) 0.783(4) 0.049 Uiso 1 1 d D
H43B H 0.117(2) 0.702(4) 0.771(4) 0.049 Uiso 1 1 d D
C44 C 0.2773(6) 0.8123(5) 0.7901(4) 0.0441(13) Uani 1 1 d D
H44A H 0.195(3) 0.851(4) 0.784(4) 0.053 Uiso 1 1 d D
H44B H 0.348(4) 0.842(4) 0.787(4) 0.053 Uiso 1 1 d D
C45 C 0.0437(8) 0.4886(5) 0.7319(6) 0.068(2) Uani 1 1 d .
H45A H -0.0074 0.5284 0.7797 0.081 Uiso 1 1 calc R
H45B H 0.1075 0.5251 0.6909 0.081 Uiso 1 1 calc R
C46 C -0.0442(8) 0.4705(6) 0.6787(7) 0.076(2) Uani 1 1 d .
H46A H -0.1138 0.4407 0.7208 0.091 Uiso 1 1 calc R
H46B H -0.0839 0.5331 0.6480 0.091 Uiso 1 1 calc R
C47 C 0.0274(9) 0.4053(6) 0.6091(6) 0.079(2) Uani 1 1 d .
H47A H 0.0902 0.4384 0.5628 0.095 Uiso 1 1 calc R
H47B H -0.0337 0.3916 0.5784 0.095 Uiso 1 1 calc R
C48 C 0.0987(8) 0.3090(6) 0.6526(8) 0.089(3) Uani 1 1 d .
H48A H 0.0352 0.2725 0.6939 0.106 Uiso 1 1 calc R
H48B H 0.1488 0.2693 0.6044 0.106 Uiso 1 1 calc R
C49 C 0.1870(8) 0.3257(6) 0.7044(8) 0.088(3) Uani 1 1 d .
H49A H 0.2566 0.3554 0.6619 0.106 Uiso 1 1 calc R
H49B H 0.2267 0.2628 0.7346 0.106 Uiso 1 1 calc R
C50 C 0.1143(9) 0.3925(7) 0.7761(6) 0.082(3) Uani 1 1 d .
H50A H 0.1757 0.4060 0.8066 0.099 Uiso 1 1 calc R
H50B H 0.0513 0.3595 0.8225 0.099 Uiso 1 1 calc R

loop_
_atom_site_aniso_label
_atom_site_aniso_U_11
_atom_site_aniso_U_22
_atom_site_aniso_U_33
_atom_site_aniso_U_23
_atom_site_aniso_U_13
_atom_site_aniso_U_12
Y1 0.0107(2) 0.0147(2) 0.0224(2) -0.00728(15) -0.00383(15) -0.00405(14)
Y2 0.0158(2) 0.0151(2) 0.0208(2) -0.00378(15) -0.00326(16) -0.00246(15)
C1 0.042(3) 0.042(3) 0.053(4) -0.009(3) -0.016(3) -0.012(2)
C2 0.040(3) 0.042(3) 0.051(3) -0.011(3) -0.012(3) -0.015(2)
C3 0.039(3) 0.045(3) 0.051(4) -0.012(3) -0.013(3) -0.014(2)
C4 0.037(3) 0.053(4) 0.057(4) -0.022(3) -0.006(3) -0.020(3)
C5 0.039(3) 0.040(3) 0.068(4) -0.016(3) -0.015(3) -0.010(2)
C6 0.058(4) 0.064(4) 0.053(4) -0.007(3) -0.011(3) -0.024(3)
C7 0.040(3) 0.050(4) 0.071(4) -0.016(3) -0.012(3) -0.011(3)
C8 0.049(4) 0.078(5) 0.054(4) -0.006(3) -0.017(3) -0.023(3)
C9 0.050(4) 0.073(5) 0.079(5) -0.044(4) 0.001(3) -0.026(3)
C10 0.055(4) 0.040(3) 0.110(6) -0.017(4) -0.027(4) -0.010(3)
C11 0.048(3) 0.046(3) 0.044(3) -0.009(3) -0.015(3) -0.015(3)
C12 0.045(3) 0.046(3) 0.042(3) -0.008(3) -0.014(3) -0.011(3)
C13 0.037(3) 0.047(3) 0.047(3) -0.010(3) -0.009(3) -0.012(2)
C14 0.041(3) 0.040(3) 0.045(3) -0.009(2) -0.003(3) -0.012(2)
C15 0.037(3) 0.048(3) 0.042(3) -0.001(3) -0.009(2) -0.011(2)
C16 0.077(5) 0.051(4) 0.052(4) -0.011(3) -0.014(3) -0.029(3)
C17 0.057(4) 0.057(4) 0.059(4) -0.006(3) -0.017(3) 0.000(3)
C18 0.061(4) 0.081(5) 0.046(4) -0.019(3) -0.005(3) -0.031(4)
C19 0.050(4) 0.057(4) 0.065(4) -0.017(3) 0.001(3) -0.005(3)
C20 0.040(3) 0.080(5) 0.048(4) -0.001(3) -0.011(3) -0.015(3)
C21 0.037(3) 0.038(3) 0.050(3) -0.009(2) -0.013(3) -0.004(2)
C22 0.044(3) 0.042(3) 0.045(3) -0.013(3) -0.013(3) -0.005(2)
C23 0.043(3) 0.040(3) 0.045(3) -0.006(2) -0.013(3) -0.005(2)
C24 0.044(3) 0.031(3) 0.048(3) -0.003(2) -0.014(3) -0.007(2)
C25 0.040(3) 0.039(3) 0.043(3) -0.006(2) -0.011(3) 0.000(2)
C26 0.042(3) 0.045(3) 0.075(5) -0.009(3) -0.019(3) -0.010(3)
C27 0.057(4) 0.066(4) 0.060(4) -0.026(3) -0.024(3) 0.001(3)
C28 0.059(4) 0.052(4) 0.048(4) 0.004(3) -0.010(3) -0.009(3)
C29 0.074(5) 0.039(3) 0.066(4) -0.009(3) -0.028(4) -0.015(3)
C30 0.051(4) 0.049(4) 0.050(4) -0.010(3) -0.007(3) 0.000(3)
C31 0.035(3) 0.046(3) 0.041(3) -0.012(2) -0.006(2) -0.008(2)
C32 0.038(3) 0.035(3) 0.051(3) -0.014(2) -0.008(3) -0.002(2)
C33 0.037(3) 0.044(3) 0.045(3) -0.016(3) -0.003(2) -0.012(2)
C34 0.040(3) 0.046(3) 0.040(3) -0.011(2) -0.006(2) -0.006(2)
C35 0.040(3) 0.045(3) 0.043(3) -0.010(3) -0.004(2) -0.013(2)
C36 0.040(3) 0.066(4) 0.053(4) -0.018(3) -0.012(3) -0.005(3)
C37 0.056(4) 0.040(3) 0.055(4) -0.012(3) -0.008(3) -0.003(3)
C38 0.048(4) 0.056(4) 0.052(4) -0.020(3) -0.007(3) -0.014(3)
C39 0.050(4) 0.063(4) 0.044(4) -0.008(3) -0.005(3) -0.011(3)
C40 0.051(4) 0.053(4) 0.065(4) -0.011(3) -0.006(3) -0.016(3)
C41 0.036(3) 0.046(3) 0.033(3) -0.012(2) -0.008(2) -0.002(2)
C42 0.048(3) 0.043(3) 0.044(3) -0.011(3) -0.011(3) -0.006(3)
C43 0.039(3) 0.043(3) 0.042(3) -0.010(3) -0.009(3) -0.006(2)
C44 0.048(3) 0.046(3) 0.047(3) -0.009(3) -0.022(3) -0.012(3)
C45 0.068(5) 0.060(4) 0.074(5) -0.015(4) -0.006(4) -0.017(4)
C46 0.064(5) 0.053(4) 0.116(7) -0.005(4) -0.033(5) -0.016(4)
C47 0.081(6) 0.078(6) 0.095(6) -0.011(5) -0.028(5) -0.039(5)
C48 0.057(5) 0.068(5) 0.148(9) -0.049(6) -0.005(5) -0.020(4)
C49 0.058(5) 0.053(4) 0.155(10) -0.007(5) -0.033(6) -0.008(4)
C50 0.090(6) 0.089(6) 0.076(6) 0.019(5) -0.028(5) -0.047(5)

loop_
_atom_type_symbol
_atom_type_description
_atom_type_scat_dispersion_real
_atom_type_scat_dispersion_imag
_atom_type_scat_source
C C 0.0033 0.0016 'International Tables Vol C Tables 4.2.6.8 and 6.1.1.4'
H H 0.0000 0.0000 'International Tables Vol C Tables 4.2.6.8 and 6.1.1.4'
Y Y -2.7962 3.5667 'International Tables Vol C Tables 4.2.6.8 and 6.1.1.4'

loop_
_geom_angle_atom_site_label_1
_geom_angle_atom_site_label_2
_geom_angle_atom_site_label_3
_geom_angle
Cnt1 Y1 C41 121.7
Cnt1 Y1 C42 110.9
Cnt1 Y1 C44 102.8
Cnt2 Y1 C41 104.0
Cnt2 Y1 C42 107.4
Cnt2 Y1 C44 118.7
Cnt1 Y1 Cnt2 134.3
Cnt3 Y2 C41 121.2
Cnt3 Y2 C43 109.8
Cnt3 Y2 C44 101.1
Cnt4 Y2 C41 105.3
Cnt4 Y2 C43 108.6
Cnt4 Y2 C44 121.8
Cnt3 Y2 Cnt4 133.5
C42 Y1 C12 95.8(2)
C42 Y1 C44 56.8(2)
C12 Y1 C44 132.69(18)
C42 Y1 C14 129.6(2)
C12 Y1 C14 51.32(18)
C44 Y1 C14 114.2(2)
C42 Y1 C13 126.5(2)
C12 Y1 C13 30.86(18)
C44 Y1 C13 143.02(19)
C14 Y1 C13 30.89(18)
C42 Y1 C5 119.7(2)
C12 Y1 C5 138.57(19)
C44 Y1 C5 87.1(2)
C14 Y1 C5 107.95(18)
C13 Y1 C5 111.51(19)
C42 Y1 C15 99.6(2)
C12 Y1 C15 50.81(18)
C44 Y1 C15 92.92(19)
C14 Y1 C15 30.89(18)
C13 Y1 C15 50.61(18)
C5 Y1 C15 131.71(19)
C42 Y1 C4 137.8(2)
C12 Y1 C4 108.20(19)
C44 Y1 C4 117.8(2)
C14 Y1 C4 91.99(18)
C13 Y1 C4 84.26(19)
C5 Y1 C4 30.7(2)
C15 Y1 C4 122.54(19)
C42 Y1 C3 113.6(2)
C12 Y1 C3 97.30(18)
C44 Y1 C3 127.91(19)
C14 Y1 C3 108.24(19)
C13 Y1 C3 86.75(18)
C5 Y1 C3 51.06(19)
C15 Y1 C3 136.83(19)
C4 Y1 C3 31.21(18)
C42 Y1 C11 80.6(2)
C12 Y1 C11 31.05(17)
C44 Y1 C11 102.09(18)
C14 Y1 C11 51.21(18)
C13 Y1 C11 50.95(18)
C5 Y1 C11 159.13(19)
C15 Y1 C11 30.57(18)
C4 Y1 C11 135.20(19)
C3 Y1 C11 128.23(18)
C42 Y1 C2 87.40(19)
C12 Y1 C2 117.13(18)
C44 Y1 C2 100.72(19)
C14 Y1 C2 138.76(18)
C13 Y1 C2 115.89(18)
C5 Y1 C2 50.70(18)
C15 Y1 C2 166.34(18)
C4 Y1 C2 50.91(18)
C3 Y1 C2 30.68(18)
C11 Y1 C2 142.33(18)
C42 Y1 C1 90.8(2)
C12 Y1 C1 146.63(18)
C44 Y1 C1 77.44(18)
C14 Y1 C1 138.46(18)
C13 Y1 C1 133.92(18)
C5 Y1 C1 30.64(18)
C15 Y1 C1 158.89(18)
C4 Y1 C1 50.61(19)
C3 Y1 C1 50.60(18)
C11 Y1 C1 169.76(18)
C2 Y1 C1 30.42(17)
C42 Y1 C41 31.46(18)
C12 Y1 C41 107.04(18)
C44 Y1 C41 30.37(18)
C14 Y1 C41 114.16(18)
C13 Y1 C41 130.49(18)
C5 Y1 C41 114.39(19)
C15 Y1 C41 84.42(18)
C4 Y1 C41 144.41(19)
C3 Y1 C41 137.54(18)
C11 Y1 C41 80.04(18)
C2 Y1 C41 107.06(18)
C1 Y1 C41 95.57(18)
C43 Y2 C33 102.01(19)
C43 Y2 C35 126.53(19)
C33 Y2 C35 51.72(17)
C43 Y2 C34 131.49(19)
C33 Y2 C34 30.97(18)
C35 Y2 C34 31.22(18)
C43 Y2 C23 136.27(19)
C33 Y2 C23 107.74(19)
C35 Y2 C23 97.15(18)
C34 Y2 C23 86.32(18)
C43 Y2 C24 111.29(19)
C33 Y2 C24 138.19(19)
C35 Y2 C24 117.48(18)
C34 Y2 C24 115.72(18)
C23 Y2 C24 30.71(18)
C43 Y2 C21 90.35(19)
C33 Y2 C21 106.10(18)
C35 Y2 C21 137.60(19)
C34 Y2 C21 109.93(18)
C23 Y2 C21 51.17(18)
C24 Y2 C21 51.01(17)
C43 Y2 C32 81.82(19)
C33 Y2 C32 31.32(18)
C35 Y2 C32 51.32(18)
C34 Y2 C32 51.13(18)
C23 Y2 C32 136.87(19)
C24 Y2 C32 166.79(19)
C21 Y2 C32 130.19(18)
C43 Y2 C22 119.85(19)
C33 Y2 C22 90.88(18)
C35 Y2 C22 107.51(19)
C34 Y2 C22 83.16(18)
C23 Y2 C22 31.21(17)
C24 Y2 C22 50.93(17)
C21 Y2 C22 30.59(18)
C32 Y2 C22 121.84(18)
C43 Y2 C44 56.39(19)
C33 Y2 C44 140.74(19)
C35 Y2 C44 111.45(19)
C34 Y2 C44 142.49(19)
C23 Y2 C44 109.67(19)
C24 Y2 C44 80.41(19)
C21 Y2 C44 106.30(19)
C32 Y2 C44 109.42(19)
C22 Y2 C44 127.87(18)
C43 Y2 C25 85.68(18)
C33 Y2 C25 136.77(18)
C35 Y2 C25 146.98(18)
C34 Y2 C25 133.01(18)
C23 Y2 C25 50.75(18)
C24 Y2 C25 30.71(17)
C21 Y2 C25 30.74(17)
C32 Y2 C25 157.33(18)
C22 Y2 C25 50.54(18)
C44 Y2 C25 78.48(18)
C43 Y2 C41 32.15(18)
C33 Y2 C41 114.28(18)
C35 Y2 C41 109.25(18)
C34 Y2 C41 132.12(17)
C23 Y2 C41 137.96(17)
C24 Y2 C41 107.33(17)
C21 Y2 C41 113.07(18)
C32 Y2 C41 84.54(18)
C22 Y2 C41 143.13(18)
C44 Y2 C41 30.35(18)
C25 Y2 C41 94.83(17)
C43 Y2 C31 95.87(18)
C33 Y2 C31 51.28(17)
C35 Y2 C31 30.67(18)
C34 Y2 C31 50.78(18)
C23 Y2 C31 127.75(18)
C24 Y2 C31 142.83(18)
C21 Y2 C31 157.33(17)
C32 Y2 C31 30.84(17)
C22 Y2 C31 133.93(18)
C44 Y2 C31 95.23(18)
C25 Y2 C31 171.32(18)
C41 Y2 C31 82.23(17)
C2 C1 C5 107.6(5)
C2 C1 C6 125.5(6)
C5 C1 C6 125.9(6)
C2 C1 Y1 73.9(3)
C5 C1 Y1 72.4(3)
C6 C1 Y1 128.4(4)
C3 C2 C1 108.2(5)
C3 C2 C7 125.1(6)
C1 C2 C7 126.1(6)
C3 C2 Y1 73.4(3)
C1 C2 Y1 75.6(3)
C7 C2 Y1 123.7(4)
C2 C3 C4 107.8(5)
C2 C3 C8 123.7(6)
C4 C3 C8 127.6(6)
C2 C3 Y1 75.9(3)
C4 C3 Y1 74.4(3)
C8 C3 Y1 124.3(4)
C5 C4 C3 107.6(5)
C5 C4 C9 123.8(6)
C3 C4 C9 127.6(6)
C5 C4 Y1 74.5(3)
C3 C4 Y1 74.4(3)
C9 C4 Y1 125.7(4)
C4 C5 C1 108.7(5)
C4 C5 C10 124.8(6)
C1 C5 C10 126.2(6)
C4 C5 Y1 74.8(3)
C1 C5 Y1 77.0(3)
C10 C5 Y1 119.3(4)
C15 C11 C12 107.2(5)
C15 C11 C16 126.8(6)
C12 C11 C16 124.9(6)
C15 C11 Y1 74.5(3)
C12 C11 Y1 73.3(3)
C16 C11 Y1 127.4(4)
C13 C12 C11 108.1(5)
C13 C12 C17 126.3(6)
C11 C12 C17 125.3(6)
C13 C12 Y1 75.4(4)
C11 C12 Y1 75.7(3)
C17 C12 Y1 120.1(4)
C12 C13 C14 108.4(5)
C12 C13 C18 124.4(6)
C14 C13 C18 125.7(6)
C12 C13 Y1 73.8(4)
C14 C13 Y1 74.3(3)
C18 C13 Y1 128.7(4)
C13 C14 C15 107.0(5)
C13 C14 C19 126.9(6)
C15 C14 C19 125.3(6)
C13 C14 Y1 74.9(3)
C15 C14 Y1 75.0(3)
C19 C14 Y1 123.9(4)
C11 C15 C14 109.2(5)
C11 C15 C20 126.0(6)
C14 C15 C20 124.0(6)
C11 C15 Y1 74.9(3)
C14 C15 Y1 74.1(3)
C20 C15 Y1 125.9(4)
C22 C21 C25 108.1(5)
C22 C21 C26 126.3(6)
C25 C21 C26 125.2(6)
C22 C21 Y2 74.8(3)
C25 C21 Y2 75.9(3)
C26 C21 Y2 121.0(4)
C21 C22 C23 108.1(5)
C21 C22 C27 123.7(6)
C23 C22 C27 126.9(6)
C21 C22 Y2 74.6(3)
C23 C22 Y2 74.1(3)
C27 C22 Y2 127.5(4)
C24 C23 C22 107.5(5)
C24 C23 C28 124.8(5)
C22 C23 C28 126.8(6)
C24 C23 Y2 74.8(3)
C22 C23 Y2 74.7(3)
C28 C23 Y2 124.5(4)
C23 C24 C25 108.5(5)
C23 C24 C29 125.3(6)
C25 C24 C29 126.1(6)
C23 C24 Y2 74.5(3)
C25 C24 Y2 76.0(3)
C29 C24 Y2 118.6(4)
C24 C25 C21 107.7(5)
C24 C25 C30 126.1(5)
C21 C25 C30 125.2(6)
C24 C25 Y2 73.3(3)
C21 C25 Y2 73.4(3)
C30 C25 Y2 128.1(4)
C35 C31 C32 108.2(5)
C35 C31 C36 124.0(5)
C32 C31 C36 125.9(6)
C35 C31 Y2 72.9(3)
C32 C31 Y2 73.3(3)
C36 C31 Y2 132.0(4)
C31 C32 C33 107.6(5)
C31 C32 C37 127.0(6)
C33 C32 C37 124.9(5)
C31 C32 Y2 75.8(3)
C33 C32 Y2 72.7(3)
C37 C32 Y2 123.1(4)
C34 C33 C32 108.1(5)
C34 C33 C38 127.8(6)
C32 C33 C38 123.8(5)
C34 C33 Y2 75.9(3)
C32 C33 Y2 76.0(3)
C38 C33 Y2 119.0(4)
C33 C34 C35 108.2(5)
C33 C34 C39 126.7(6)
C35 C34 C39 123.6(6)
C33 C34 Y2 73.1(3)
C35 C34 Y2 74.1(3)
C39 C34 Y2 129.7(4)
C31 C35 C34 107.7(5)
C31 C35 C40 125.4(6)
C34 C35 C40 126.2(6)
C31 C35 Y2 76.5(3)
C34 C35 Y2 74.6(3)
C40 C35 Y2 122.3(4)
C44 C41 C42 118.7(5)
C44 C41 C43 117.9(5)
C42 C41 C43 123.4(5)
C44 C41 Y2 73.8(3)
C42 C41 Y2 130.6(4)
C43 C41 Y2 66.4(3)
C44 C41 Y1 71.7(3)
C42 C41 Y1 64.7(3)
C43 C41 Y1 137.6(4)
Y2 C41 Y1 145.0(2)
C41 C42 Y1 83.9(3)
C41 C43 Y2 81.4(3)
C41 C44 Y1 77.9(3)
C41 C44 Y2 75.8(3)
Y1 C44 Y2 153.0(3)
C46 C45 C50 111.1(6)
C47 C46 C45 111.5(7)
C46 C47 C48 111.5(8)
C49 C48 C47 111.6(7)
C48 C49 C50 111.0(7)
C49 C50 C45 110.7(7)

loop_
_geom_bond_atom_site_label_1
_geom_bond_atom_site_label_2
_geom_bond_distance
Y1 Cnt1 2.392
Y1 Cnt2 2.366
Y1 C42 2.472(6)
Y1 C12 2.635(6)
Y1 C44 2.641(6)
Y1 C14 2.648(6)
Y1 C13 2.656(6)
Y1 C5 2.659(6)
Y1 C15 2.660(6)
Y1 C4 2.663(5)
Y1 C3 2.663(6)
Y1 C11 2.666(6)
Y1 C2 2.696(6)
Y1 C1 2.718(6)
Y1 C41 2.719(5)
Y2 Cnt3 2.383
Y2 Cnt4 2.369
Y2 C43 2.500(6)
Y2 C33 2.622(6)
Y2 C35 2.652(6)
Y2 C34 2.659(6)
Y2 C23 2.660(6)
Y2 C24 2.663(5)
Y2 C21 2.666(6)
Y2 C32 2.666(5)
Y2 C22 2.668(6)
Y2 C44 2.672(6)
Y2 C25 2.698(6)
Y2 C41 2.698(5)
Y2 C31 2.699(6)
C1 C2 1.421(8)
C1 C5 1.422(8)
C1 C6 1.508(9)
C2 C3 1.418(8)
C2 C7 1.509(8)
C3 C4 1.433(8)
C3 C8 1.496(9)
C4 C5 1.409(9)
C4 C9 1.512(9)
C5 C10 1.505(9)
C11 C15 1.404(8)
C11 C12 1.419(8)
C11 C16 1.511(8)
C12 C13 1.408(8)
C12 C17 1.521(9)
C13 C14 1.412(8)
C13 C18 1.513(8)
C14 C15 1.414(8)
C14 C19 1.490(8)
C15 C20 1.510(8)
C21 C22 1.407(8)
C21 C25 1.422(8)
C21 C26 1.510(8)
C22 C23 1.433(8)
C22 C27 1.507(8)
C23 C24 1.409(8)
C23 C28 1.506(8)
C24 C25 1.420(8)
C24 C29 1.510(8)
C25 C30 1.500(8)
C31 C35 1.416(8)
C31 C32 1.427(8)
C31 C36 1.497(8)
C32 C33 1.428(8)
C32 C37 1.502(8)
C33 C34 1.411(8)
C33 C38 1.515(8)
C34 C35 1.429(8)
C34 C39 1.507(9)
C35 C40 1.514(8)
C41 C44 1.406(9)
C41 C42 1.427(8)
C41 C43 1.452(8)
C45 C46 1.514(11)
C45 C50 1.542(11)
C46 C47 1.498(12)
C47 C48 1.542(12)
C48 C49 1.492(12)
C49 C50 1.538(13)
